data_7206190
loop_
_publ_author_name
'Wang, Yu-Ling'
'Jiang, Yun-Liang'
'Liu, Qing-Yan'
'Tan, Yan-Xi'
'Wei, Jia-Jia'
'Zhang, Jian'

_publ_section_title
;
 A series of three-dimensional lanthanide(iii) coordination polymers of
 2,5-dihydroxy-1,4-benzenedicarboxylic acid based on dinuclear
 lanthanide units
;
_journal_issue 15
_journal_name_full CrystEngComm
_journal_page_first 4981
_journal_paper_doi 10.1039/c1ce05069a
_journal_volume 13
_journal_year 2011
_chemical_formula_sum 'C42 H54 N6 O24 Sm2'
_chemical_formula_weight 1327.63
_chemical_name_systematic
;
?
;
_space_group_IT_number 2
_symmetry_cell_setting triclinic
_symmetry_space_group_name_Hall '-P 1'
_symmetry_space_group_name_H-M 'P -1'
_atom_sites_solution_hydrogens geom
_atom_sites_solution_primary direct
_atom_sites_solution_secondary difmap
_audit_creation_method SHELXL-97
_cell_angle_alpha 103.891(2)
_cell_angle_beta 109.709(2)
_cell_angle_gamma 96.684(2)
_cell_formula_units_Z 1
_cell_length_a 10.5152(5)
_cell_length_b 11.1058(5)
_cell_length_c 12.7396(6)
_cell_measurement_reflns_used 5308
_cell_measurement_temperature 296(2)
_cell_measurement_theta_max 28.36
_cell_measurement_theta_min 2.87
_cell_volume 1327.53(11)
_computing_cell_refinement 'SAINT (Bruker, 2008)'
_computing_data_collection 'APEX2 (Bruker, 2008)'
_computing_data_reduction 'SAINT (Bruker, 2008)'
_computing_molecular_graphics 'Bruker SHELXTL'
_computing_publication_material 'Bruker SHELXTL'
_computing_structure_refinement 'SHELXL-97 (Sheldrick, 1997)'
_computing_structure_solution 'SHELXS-97 (Sheldrick, 1990)'
_diffrn_ambient_temperature 296(2)
_diffrn_measured_fraction_theta_full 0.873
_diffrn_measured_fraction_theta_max 0.873
_diffrn_measurement_device_type 'APEXII CCD'
_diffrn_measurement_method \w
_diffrn_radiation_monochromator graphite
_diffrn_radiation_source 'fine-focus sealed tube'
_diffrn_radiation_type MoK\a
_diffrn_radiation_wavelength 0.71073
_diffrn_reflns_av_R_equivalents 0.0123
_diffrn_reflns_av_sigmaI/netI 0.0269
_diffrn_reflns_limit_h_max 13
_diffrn_reflns_limit_h_min -13
_diffrn_reflns_limit_k_max 14
_diffrn_reflns_limit_k_min -14
_diffrn_reflns_limit_l_max 16
_diffrn_reflns_limit_l_min -16
_diffrn_reflns_number 7593
_diffrn_reflns_theta_full 28.36
_diffrn_reflns_theta_max 28.36
_diffrn_reflns_theta_min 2.20
_exptl_absorpt_coefficient_mu 2.276
_exptl_absorpt_correction_T_max 0.642
_exptl_absorpt_correction_T_min 0.504
_exptl_absorpt_correction_type multi-scan
_exptl_absorpt_process_details '(SADABS; Bruker 2008)'
_exptl_crystal_colour brown
_exptl_crystal_density_diffrn 1.661
_exptl_crystal_density_method 'not measured'
_exptl_crystal_description prism
_exptl_crystal_F_000 664
_exptl_crystal_size_max 0.31
_exptl_crystal_size_mid 0.26
_exptl_crystal_size_min 0.20
_refine_diff_density_max 1.656
_refine_diff_density_min -1.476
_refine_diff_density_rms 0.108
_refine_ls_extinction_method none
_refine_ls_goodness_of_fit_ref 1.027
_refine_ls_hydrogen_treatment constr
_refine_ls_matrix_type full
_refine_ls_number_parameters 334
_refine_ls_number_reflns 5800
_refine_ls_number_restraints 0
_refine_ls_restrained_S_all 1.027
_refine_ls_R_factor_all 0.0357
_refine_ls_R_factor_gt 0.0318
_refine_ls_shift/su_max 0.001
_refine_ls_shift/su_mean 0.000
_refine_ls_structure_factor_coef Fsqd
_refine_ls_weighting_details 'calc w=1/[\s^2^(Fo^2^)+(0.0591P)^2^+1.1433P] where P=(Fo^2^+2Fc^2^)/3'
_refine_ls_weighting_scheme calc
_refine_ls_wR_factor_gt 0.0850
_refine_ls_wR_factor_ref 0.0882
_reflns_number_gt 5346
_reflns_number_total 5800
_reflns_threshold_expression >2sigma(I)
_cod_data_source_file c1ce05069a.txt
_cod_data_source_block {[Sm2(DHBDC)3(DMF)4](DMF)2}n
_cod_depositor_comments
;
The following automatic conversions were performed:

'_symmetry_cell_setting' value 'Triclinic' changed to 'triclinic'
according to /home/saulius/struct/CIF-dictionaries/cif_core.dic
dictionary named 'cif_core.dic' version 2.4.1 from
2010-06-29.

'_exptl_absorpt_correction_type' value 'Multi-scan'
changed to 'multi-scan' according to
/home/saulius/struct/CIF-dictionaries/cif_core.dic dictionary named
'cif_core.dic' version 2.4.1 from 2010-06-29.

Automatic conversion script
Id: cif_fix_values 1715 2011-07-08 13:25:40Z adriana 
;
_cod_original_sg_symbol_H-M P-1
_cod_database_code 7206190

loop_
_symmetry_equiv_pos_as_xyz
'x, y, z'
'-x, -y, -z'

loop_
_atom_site_label
_atom_site_type_symbol
_atom_site_fract_x
_atom_site_fract_y
_atom_site_fract_z
_atom_site_U_iso_or_equiv
_atom_site_adp_type
_atom_site_occupancy
_atom_site_symmetry_multiplicity
_atom_site_calc_flag
_atom_site_refinement_flags
_atom_site_disorder_assembly
_atom_site_disorder_group
Sm1 Sm 0.102067(16) 0.547772(14) 0.681555(13) 0.02483(7) Uani 1 1 d . . .
O1 O -0.0171(3) 0.3321(2) 0.5878(2) 0.0377(6) Uani 1 1 d . . .
O2 O -0.0741(3) 0.2733(2) 0.3945(2) 0.0402(6) Uani 1 1 d . . .
O3 O -0.0478(5) 0.0511(3) 0.2900(3) 0.0710(12) Uani 1 1 d . . .
H3 H -0.0597 0.1236 0.2950 0.106 Uiso 1 1 calc R . .
O4 O 0.1565(3) 0.4926(3) 0.5128(3) 0.0374(6) Uani 1 1 d . . .
O5 O 0.1277(3) 0.4285(3) 0.3281(2) 0.0426(7) Uani 1 1 d . . .
O6 O 0.3343(3) 0.3974(4) 0.2669(3) 0.0653(11) Uani 1 1 d . . .
H6A H 0.2525 0.3939 0.2568 0.098 Uiso 1 1 calc R . .
O7 O 0.1759(3) 0.7557(3) 0.8494(2) 0.0426(7) Uani 1 1 d . . .
O8 O 0.3305(3) 0.6898(3) 0.7826(3) 0.0528(8) Uani 1 1 d . . .
O9 O 0.2362(4) 0.9873(4) 0.9971(4) 0.0739(12) Uani 1 1 d . . .
H9A H 0.1846 0.9191 0.9543 0.111 Uiso 1 1 calc R . .
O10 O 0.2728(4) 0.4217(4) 0.7408(4) 0.0686(11) Uani 1 1 d . . .
O11 O 0.0697(4) 0.4774(3) 0.8396(3) 0.0511(8) Uani 1 1 d . . .
O12 O 0.3829(11) 0.7688(10) 0.3593(8) 0.173(4) Uani 1 1 d . . .
C1 C -0.0242(5) 0.0293(4) 0.3946(3) 0.0402(9) Uani 1 1 d . . .
C2 C -0.0218(4) 0.1203(3) 0.4935(3) 0.0336(8) Uani 1 1 d . . .
C3 C 0.0025(5) 0.0883(4) 0.5971(3) 0.0417(9) Uani 1 1 d . . .
H3A H 0.0042 0.1486 0.6626 0.050 Uiso 1 1 calc R . .
C4 C -0.0397(4) 0.2519(3) 0.4923(3) 0.0327(8) Uani 1 1 d . . .
C5 C 0.4134(4) 0.4485(4) 0.3824(3) 0.0384(9) Uani 1 1 d . . .
C6 C 0.3568(4) 0.4844(4) 0.4677(3) 0.0326(7) Uani 1 1 d . . .
C7 C 0.4454(4) 0.5357(4) 0.5840(3) 0.0381(9) Uani 1 1 d . . .
H7 H 0.4084 0.5600 0.6407 0.046 Uiso 1 1 calc R . .
C8 C 0.2058(4) 0.4678(3) 0.4356(3) 0.0325(7) Uani 1 1 d . . .
C9 C 0.3640(4) 0.9888(4) 0.9952(3) 0.0392(9) Uani 1 1 d . . .
C10 C 0.4000(4) 0.8910(3) 0.9266(3) 0.0346(8) Uani 1 1 d . . .
C11 C 0.5361(4) 0.9027(4) 0.9321(3) 0.0405(9) Uani 1 1 d . . .
H11 H 0.5599 0.8372 0.8867 0.049 Uiso 1 1 calc R . .
C12 C 0.2957(4) 0.7722(4) 0.8478(3) 0.0357(8) Uani 1 1 d . . .
C13 C 0.3688(14) 0.4088(13) 0.7877(9) 0.154(5) Uani 1 1 d . . .
H13 H 0.4329 0.4837 0.8073 0.185 Uiso 1 1 calc R . .
C14 C 0.5801(13) 0.3670(13) 0.8980(12) 0.164(5) Uani 1 1 d . . .
H14A H 0.6120 0.4551 0.9079 0.246 Uiso 1 1 calc R . .
H14B H 0.6281 0.3166 0.8586 0.246 Uiso 1 1 calc R . .
H14C H 0.5977 0.3543 0.9731 0.246 Uiso 1 1 calc R . .
C15 C 0.3727(13) 0.2019(12) 0.8058(11) 0.174(6) Uani 1 1 d . . .
H15A H 0.2762 0.1865 0.7582 0.261 Uiso 1 1 calc R . .
H15B H 0.3828 0.1838 0.8778 0.261 Uiso 1 1 calc R . .
H15C H 0.4169 0.1482 0.7650 0.261 Uiso 1 1 calc R . .
C16 C -0.0194(6) 0.3852(5) 0.8271(4) 0.0549(12) Uani 1 1 d . . .
H16A H -0.1043 0.3676 0.7655 0.066 Uiso 1 1 calc R . .
C17 C -0.1114(10) 0.2063(8) 0.8749(8) 0.110(3) Uani 1 1 d . . .
H17A H -0.1919 0.2040 0.8094 0.165 Uiso 1 1 calc R . .
H17B H -0.1336 0.2174 0.9432 0.165 Uiso 1 1 calc R . .
H17C H -0.0810 0.1281 0.8591 0.165 Uiso 1 1 calc R . .
C18 C 0.1219(11) 0.3321(10) 0.9918(8) 0.144(5) Uani 1 1 d . . .
H18A H 0.1856 0.4050 0.9977 0.216 Uiso 1 1 calc R . .
H18B H 0.1620 0.2588 0.9824 0.216 Uiso 1 1 calc R . .
H18C H 0.1021 0.3464 1.0615 0.216 Uiso 1 1 calc R . .
C19 C 0.446(3) 0.8038(16) 0.4493(16) 0.36(2) Uani 1 1 d . . .
H19 H 0.4971 0.7419 0.4401 0.428 Uiso 1 1 d R . .
C20 C 0.478(4) 0.8788(18) 0.628(3) 0.38(2) Uani 1 1 d . . .
H20A H 0.3785 0.8604 0.5975 0.577 Uiso 1 1 calc R . .
H20B H 0.5124 0.9682 0.6668 0.577 Uiso 1 1 calc R . .
H20C H 0.5113 0.8321 0.6819 0.577 Uiso 1 1 calc R . .
C21 C 0.6518(19) 0.8719(16) 0.582(3) 0.42(3) Uani 1 1 d . . .
H21A H 0.6800 0.8482 0.5173 0.625 Uiso 1 1 calc R . .
H21B H 0.6876 0.8248 0.6356 0.625 Uiso 1 1 calc R . .
H21C H 0.6869 0.9612 0.6216 0.625 Uiso 1 1 calc R . .
N1 N 0.4344(6) 0.3297(6) 0.8297(5) 0.0808(16) Uani 1 1 d . . .
N2 N -0.0019(6) 0.3114(4) 0.8944(4) 0.0644(12) Uani 1 1 d . . .
N3 N 0.5184(9) 0.8471(7) 0.5450(8) 0.104(2) Uani 1 1 d . . .

loop_
_atom_site_aniso_label
_atom_site_aniso_U_11
_atom_site_aniso_U_22
_atom_site_aniso_U_33
_atom_site_aniso_U_23
_atom_site_aniso_U_13
_atom_site_aniso_U_12
Sm1 0.02009(11) 0.01942(9) 0.02868(10) 0.00665(6) 0.00274(7) 0.00173(6)
O1 0.0471(17) 0.0197(11) 0.0377(14) 0.0049(10) 0.0098(12) 0.0023(11)
O2 0.0522(18) 0.0230(12) 0.0368(14) 0.0114(11) 0.0057(12) 0.0045(12)
O3 0.141(4) 0.0430(18) 0.0407(17) 0.0226(15) 0.035(2) 0.041(2)
O4 0.0270(14) 0.0379(14) 0.0506(16) 0.0127(12) 0.0181(12) 0.0098(11)
O5 0.0237(14) 0.0554(18) 0.0413(15) 0.0115(13) 0.0053(11) 0.0077(13)
O6 0.0274(16) 0.118(3) 0.0321(15) 0.0018(18) 0.0055(12) 0.0087(18)
O7 0.0370(16) 0.0386(15) 0.0386(14) 0.0023(12) 0.0097(12) -0.0097(12)
O8 0.0309(16) 0.0444(17) 0.0538(18) -0.0125(14) 0.0034(13) -0.0052(13)
O9 0.050(2) 0.067(3) 0.083(3) -0.009(2) 0.028(2) -0.0096(19)
O10 0.049(2) 0.079(3) 0.089(3) 0.049(2) 0.0150(19) 0.040(2)
O11 0.065(2) 0.0476(17) 0.0403(15) 0.0192(14) 0.0172(14) 0.0044(16)
O12 0.189(9) 0.183(9) 0.116(6) 0.056(6) 0.010(6) 0.046(7)
C1 0.061(3) 0.0257(17) 0.0307(18) 0.0105(14) 0.0117(17) 0.0108(17)
C2 0.039(2) 0.0200(15) 0.0349(18) 0.0081(13) 0.0071(15) 0.0040(14)
C3 0.062(3) 0.0247(17) 0.0329(18) 0.0066(14) 0.0116(18) 0.0128(18)
C4 0.035(2) 0.0198(15) 0.0375(18) 0.0090(14) 0.0078(15) 0.0014(14)
C5 0.0260(19) 0.055(2) 0.0293(17) 0.0075(17) 0.0079(14) 0.0076(17)
C6 0.0225(18) 0.0377(19) 0.0356(18) 0.0098(15) 0.0096(14) 0.0054(15)
C7 0.0248(19) 0.055(2) 0.0319(18) 0.0072(17) 0.0120(14) 0.0093(17)
C8 0.0244(18) 0.0312(17) 0.0424(19) 0.0134(15) 0.0108(15) 0.0082(14)
C9 0.030(2) 0.039(2) 0.0390(19) 0.0061(16) 0.0076(15) -0.0031(16)
C10 0.033(2) 0.0274(17) 0.0303(17) 0.0022(14) 0.0047(14) -0.0069(15)
C11 0.038(2) 0.0344(19) 0.0376(19) 0.0005(16) 0.0098(16) -0.0020(17)
C12 0.034(2) 0.0291(17) 0.0300(17) 0.0046(14) 0.0012(14) -0.0041(15)
C13 0.222(13) 0.243(13) 0.125(7) 0.140(9) 0.118(8) 0.192(12)
C14 0.121(10) 0.159(12) 0.164(11) 0.019(9) 0.022(8) 0.013(8)
C15 0.155(11) 0.166(12) 0.153(10) 0.096(9) -0.013(8) -0.032(9)
C16 0.065(3) 0.059(3) 0.045(2) 0.022(2) 0.022(2) 0.010(2)
C17 0.122(7) 0.095(6) 0.129(7) 0.063(5) 0.056(6) -0.003(5)
C18 0.148(9) 0.141(9) 0.098(6) 0.077(6) -0.026(6) -0.001(7)
C19 0.63(5) 0.121(12) 0.126(12) 0.066(10) -0.08(2) -0.009(19)
C20 0.82(7) 0.165(17) 0.45(4) 0.15(2) 0.53(5) 0.18(3)
C21 0.131(14) 0.117(12) 0.84(7) 0.17(3) -0.02(3) -0.022(11)
N1 0.070(4) 0.104(4) 0.101(4) 0.068(4) 0.035(3) 0.055(3)
N2 0.089(4) 0.055(3) 0.056(2) 0.029(2) 0.029(2) 0.011(2)
N3 0.116(6) 0.082(4) 0.112(5) 0.045(4) 0.034(5) 0.009(4)

loop_
_atom_type_symbol
_atom_type_description
_atom_type_scat_dispersion_real
_atom_type_scat_dispersion_imag
_atom_type_scat_source
C C 0.0033 0.0016 'International Tables Vol C Tables 4.2.6.8 and 6.1.1.4'
H H 0.0000 0.0000 'International Tables Vol C Tables 4.2.6.8 and 6.1.1.4'
N N 0.0061 0.0033 'International Tables Vol C Tables 4.2.6.8 and 6.1.1.4'
O O 0.0106 0.0060 'International Tables Vol C Tables 4.2.6.8 and 6.1.1.4'
Sm Sm -0.1638 3.4418 'International Tables Vol C Tables 4.2.6.8 and 6.1.1.4'

loop_
_geom_angle_atom_site_label_1
_geom_angle_atom_site_label_2
_geom_angle_atom_site_label_3
_geom_angle
_geom_angle_site_symmetry_1
_geom_angle_site_symmetry_3
_geom_angle_publ_flag
O4 Sm1 O1 76.64(9) . . ?
O4 Sm1 O2 75.84(10) . 2_566 ?
O1 Sm1 O2 128.05(9) . 2_566 ?
O4 Sm1 O5 122.45(10) . 2_566 ?
O1 Sm1 O5 81.14(11) . 2_566 ?
O2 Sm1 O5 77.83(11) 2_566 2_566 ?
O4 Sm1 O10 79.71(12) . . ?
O1 Sm1 O10 74.23(13) . . ?
O2 Sm1 O10 140.28(13) 2_566 . ?
O5 Sm1 O10 141.86(13) 2_566 . ?
O4 Sm1 O11 145.58(11) . . ?
O1 Sm1 O11 76.70(10) . . ?
O2 Sm1 O11 138.44(11) 2_566 . ?
O5 Sm1 O11 73.92(11) 2_566 . ?
O10 Sm1 O11 72.38(13) . . ?
O4 Sm1 O8 88.00(10) . . ?
O1 Sm1 O8 144.37(11) . . ?
O2 Sm1 O8 76.83(12) 2_566 . ?
O5 Sm1 O8 133.25(11) 2_566 . ?
O10 Sm1 O8 71.46(14) . . ?
O11 Sm1 O8 101.45(12) . . ?
O4 Sm1 O7 131.25(9) . . ?
O1 Sm1 O7 152.09(9) . . ?
O2 Sm1 O7 69.54(9) 2_566 . ?
O5 Sm1 O7 82.61(10) 2_566 . ?
O10 Sm1 O7 106.46(13) . . ?
O11 Sm1 O7 77.07(10) . . ?
O8 Sm1 O7 51.82(10) . . ?
O4 Sm1 C12 109.54(10) . . ?
O1 Sm1 C12 161.73(11) . . ?
O2 Sm1 C12 70.07(10) 2_566 . ?
O5 Sm1 C12 107.89(12) 2_566 . ?
O10 Sm1 C12 89.71(14) . . ?
O11 Sm1 C12 90.35(11) . . ?
O8 Sm1 C12 25.81(11) . . ?
O7 Sm1 C12 26.06(11) . . ?
O4 Sm1 O4 74.85(9) . 2_566 ?
O1 Sm1 O4 64.88(9) . 2_566 ?
O2 Sm1 O4 65.81(9) 2_566 2_566 ?
O5 Sm1 O4 47.69(8) 2_566 2_566 ?
O10 Sm1 O4 135.58(12) . 2_566 ?
O11 Sm1 O4 112.19(10) . 2_566 ?
O8 Sm1 O4 141.57(11) . 2_566 ?
O7 Sm1 O4 117.73(9) . 2_566 ?
C12 Sm1 O4 132.94(10) . 2_566 ?
O4 Sm1 C8 99.00(10) . 2_566 ?
O1 Sm1 C8 69.89(10) . 2_566 ?
O2 Sm1 C8 72.05(10) 2_566 2_566 ?
O5 Sm1 C8 23.67(10) 2_566 2_566 ?
O10 Sm1 C8 143.30(13) . 2_566 ?
O11 Sm1 C8 91.85(11) . 2_566 ?
O8 Sm1 C8 145.18(11) . 2_566 ?
O7 Sm1 C8 101.67(10) . 2_566 ?
C12 Sm1 C8 124.14(11) . 2_566 ?
O4 Sm1 C8 24.15(9) 2_566 2_566 ?
C4 O1 Sm1 135.5(2) . . ?
C4 O2 Sm1 138.4(2) . 2_566 ?
C1 O3 H3 109.5 . . ?
C8 O4 Sm1 170.4(3) . . ?
C8 O4 Sm1 84.4(2) . 2_566 ?
Sm1 O4 Sm1 105.15(9) . 2_566 ?
C8 O5 Sm1 106.2(2) . 2_566 ?
C5 O6 H6A 109.5 . . ?
C12 O7 Sm1 90.3(2) . . ?
C12 O8 Sm1 96.3(2) . . ?
C9 O9 H9A 109.5 . . ?
C13 O10 Sm1 154.4(9) . . ?
C16 O11 Sm1 125.4(3) . . ?
O3 C1 C3 117.9(4) . 2_556 ?
O3 C1 C2 123.3(3) . . ?
C3 C1 C2 118.9(3) 2_556 . ?
C3 C2 C1 118.9(3) . . ?
C3 C2 C4 119.1(3) . . ?
C1 C2 C4 122.0(3) . . ?
C1 C3 C2 122.2(4) 2_556 . ?
C1 C3 H3A 118.9 2_556 . ?
C2 C3 H3A 118.9 . . ?
O1 C4 O2 125.4(3) . . ?
O1 C4 C2 117.8(3) . . ?
O2 C4 C2 116.9(3) . . ?
O6 C5 C7 117.8(3) . 2_666 ?
O6 C5 C6 122.8(4) . . ?
C7 C5 C6 119.4(3) 2_666 . ?
C7 C6 C5 119.0(3) . . ?
C7 C6 C8 119.9(3) . . ?
C5 C6 C8 121.2(3) . . ?
C5 C7 C6 121.6(3) 2_666 . ?
C5 C7 H7 119.2 2_666 . ?
C6 C7 H7 119.2 . . ?
O4 C8 O5 121.0(4) . . ?
O4 C8 C6 120.5(3) . . ?
O5 C8 C6 118.5(3) . . ?
O4 C8 Sm1 71.4(2) . 2_566 ?
O5 C8 Sm1 50.09(19) . 2_566 ?
C6 C8 Sm1 166.1(3) . 2_566 ?
O9 C9 C11 115.6(4) . 2_677 ?
O9 C9 C10 124.8(4) . . ?
C11 C9 C10 119.5(4) 2_677 . ?
C9 C10 C11 119.9(3) . . ?
C9 C10 C12 121.2(4) . . ?
C11 C10 C12 118.9(4) . . ?
C9 C11 C10 120.6(4) 2_677 . ?
C9 C11 H11 119.7 2_677 . ?
C10 C11 H11 119.7 . . ?
O8 C12 O7 121.3(3) . . ?
O8 C12 C10 119.1(4) . . ?
O7 C12 C10 119.6(4) . . ?
O8 C12 Sm1 57.92(19) . . ?
O7 C12 Sm1 63.63(19) . . ?
C10 C12 Sm1 175.4(3) . . ?
O10 C13 N1 144.5(16) . . ?
O10 C13 H13 107.8 . . ?
N1 C13 H13 107.8 . . ?
N1 C14 H14A 109.5 . . ?
N1 C14 H14B 109.5 . . ?
H14A C14 H14B 109.5 . . ?
N1 C14 H14C 109.5 . . ?
H14A C14 H14C 109.5 . . ?
H14B C14 H14C 109.5 . . ?
N1 C15 H15A 109.5 . . ?
N1 C15 H15B 109.5 . . ?
H15A C15 H15B 109.5 . . ?
N1 C15 H15C 109.5 . . ?
H15A C15 H15C 109.5 . . ?
H15B C15 H15C 109.5 . . ?
O11 C16 N2 124.6(5) . . ?
O11 C16 H16A 117.7 . . ?
N2 C16 H16A 117.7 . . ?
N2 C17 H17A 109.5 . . ?
N2 C17 H17B 109.5 . . ?
H17A C17 H17B 109.5 . . ?
N2 C17 H17C 109.5 . . ?
H17A C17 H17C 109.5 . . ?
H17B C17 H17C 109.5 . . ?
N2 C18 H18A 109.5 . . ?
N2 C18 H18B 109.5 . . ?
H18A C18 H18B 109.5 . . ?
N2 C18 H18C 109.5 . . ?
H18A C18 H18C 109.5 . . ?
H18B C18 H18C 109.5 . . ?
O12 C19 N3 176(3) . . ?
O12 C19 H19 90.1 . . ?
N3 C19 H19 90.3 . . ?
N3 C20 H20A 109.5 . . ?
N3 C20 H20B 109.5 . . ?
H20A C20 H20B 109.5 . . ?
N3 C20 H20C 109.5 . . ?
H20A C20 H20C 109.5 . . ?
H20B C20 H20C 109.5 . . ?
N3 C21 H21A 109.5 . . ?
N3 C21 H21B 109.5 . . ?
H21A C21 H21B 109.5 . . ?
N3 C21 H21C 109.5 . . ?
H21A C21 H21C 109.5 . . ?
H21B C21 H21C 109.5 . . ?
C13 N1 C15 123.3(10) . . ?
C13 N1 C14 120.4(11) . . ?
C15 N1 C14 116.2(9) . . ?
C16 N2 C18 122.1(6) . . ?
C16 N2 C17 121.4(6) . . ?
C18 N2 C17 116.5(6) . . ?
C19 N3 C20 124(3) . . ?
C19 N3 C21 125(3) . . ?
C20 N3 C21 111(2) . . ?

loop_
_geom_bond_atom_site_label_1
_geom_bond_atom_site_label_2
_geom_bond_distance
_geom_bond_site_symmetry_2
_geom_bond_publ_flag
Sm1 O4 2.367(3) . ?
Sm1 O1 2.378(2) . ?
Sm1 O2 2.418(3) 2_566 ?
Sm1 O5 2.426(3) 2_566 ?
Sm1 O10 2.436(4) . ?
Sm1 O11 2.437(3) . ?
Sm1 O8 2.444(3) . ?
Sm1 O7 2.569(3) . ?
Sm1 C12 2.867(3) . ?
Sm1 O4 2.893(3) 2_566 ?
Sm1 C8 3.037(4) 2_566 ?
O1 C4 1.250(4) . ?
O2 C4 1.264(4) . ?
O2 Sm1 2.418(3) 2_566 ?
O3 C1 1.356(5) . ?
O3 H3 0.8200 . ?
O4 C8 1.249(5) . ?
O4 Sm1 2.893(3) 2_566 ?
O5 C8 1.270(5) . ?
O5 Sm1 2.426(3) 2_566 ?
O6 C5 1.358(5) . ?
O6 H6A 0.8200 . ?
O7 C12 1.260(5) . ?
O8 C12 1.256(5) . ?
O9 C9 1.350(6) . ?
O9 H9A 0.8200 . ?
O10 C13 1.032(10) . ?
O11 C16 1.244(6) . ?
O12 C19 1.057(16) . ?
C1 C3 1.374(5) 2_556 ?
C1 C2 1.404(5) . ?
C2 C3 1.397(5) . ?
C2 C4 1.499(5) . ?
C3 C1 1.374(5) 2_556 ?
C3 H3A 0.9300 . ?
C5 C7 1.376(6) 2_666 ?
C5 C6 1.406(5) . ?
C6 C7 1.388(5) . ?
C6 C8 1.477(5) . ?
C7 C5 1.376(6) 2_666 ?
C7 H7 0.9300 . ?
C8 Sm1 3.037(4) 2_566 ?
C9 C11 1.388(5) 2_677 ?
C9 C10 1.396(6) . ?
C10 C11 1.398(6) . ?
C10 C12 1.495(5) . ?
C11 C9 1.388(5) 2_677 ?
C11 H11 0.9300 . ?
C13 N1 1.285(9) . ?
C13 H13 0.9300 . ?
C14 N1 1.434(13) . ?
C14 H14A 0.9600 . ?
C14 H14B 0.9600 . ?
C14 H14C 0.9600 . ?
C15 N1 1.404(12) . ?
C15 H15A 0.9600 . ?
C15 H15B 0.9600 . ?
C15 H15C 0.9600 . ?
C16 N2 1.306(6) . ?
C16 H16A 0.9300 . ?
C17 N2 1.451(8) . ?
C17 H17A 0.9600 . ?
C17 H17B 0.9600 . ?
C17 H17C 0.9600 . ?
C18 N2 1.411(9) . ?
C18 H18A 0.9600 . ?
C18 H18B 0.9600 . ?
C18 H18C 0.9600 . ?
C19 N3 1.143(17) . ?
C19 H19 0.9321 . ?
C20 N3 1.26(4) . ?
C20 H20A 0.9600 . ?
C20 H20B 0.9600 . ?
C20 H20C 0.9600 . ?
C21 N3 1.291(18) . ?
C21 H21A 0.9600 . ?
C21 H21B 0.9600 . ?
C21 H21C 0.9600 . ?
